data_1506765
loop_
_publ_author_name
'Liu, Zhi-Qiang'
'Shi, Mei'
'Li, Fu-You'
'Fang, Qi'
'Chen, Zhang-Hai'
'Yi, Tao'
'Huang, Chun-Hui'

_publ_section_title
;
 Highly selective two-photon chemosensors for fluoride derived from
 organic boranes.
;
_journal_issue 24
_journal_name_full 'Organic letters'
_journal_page_first 5481
_journal_page_last 5484
_journal_paper_doi 10.1021/ol052323b
_journal_volume 7
_journal_year 2005
_chemical_formula_moiety 'C54 H56 B2 S2, C7 H8'
_chemical_formula_sum 'C61 H64 B2 S2'
_chemical_formula_weight 882.86
_chemical_name_systematic
; 
 ? 
;
_space_group_IT_number 2
_symmetry_cell_setting triclinic
_symmetry_space_group_name_Hall '-P 1'
_symmetry_space_group_name_H-M 'P -1'
_atom_sites_solution_hydrogens geom
_atom_sites_solution_primary direct
_atom_sites_solution_secondary difmap
_audit_creation_method SHELXL-97
_cell_angle_alpha 105.23(3)
_cell_angle_beta 100.18(3)
_cell_angle_gamma 93.56(3)
_cell_formula_units_Z 2
_cell_length_a 8.0399(16)
_cell_length_b 14.829(3)
_cell_length_c 22.669(5)
_cell_measurement_temperature 293(2)
_cell_volume 2549.9(11)
_computing_cell_refinement 'Bruker XSCANS'
_computing_data_collection 'Bruker XSCANS'
_computing_data_reduction 'Bruker SHELXTL'
_computing_molecular_graphics 'Bruker SHELXTL'
_computing_publication_material 'Bruker SHELXTL'
_computing_structure_refinement 'SHELXL-97 (Sheldrick, 1997)'
_computing_structure_solution 'SHELXS-97 (Sheldrick, 1990)'
_diffrn_ambient_temperature 293(2)
_diffrn_measured_fraction_theta_full 0.982
_diffrn_measured_fraction_theta_max 0.982
_diffrn_measurement_device_type 'CCD area detector'
_diffrn_measurement_method 'phi and omega scans'
_diffrn_radiation_monochromator graphite
_diffrn_radiation_source 'fine-focus sealed tube'
_diffrn_radiation_type MoK\a
_diffrn_radiation_wavelength 0.71073
_diffrn_reflns_av_R_equivalents 0.0889
_diffrn_reflns_av_sigmaI/netI 0.2154
_diffrn_reflns_limit_h_max 9
_diffrn_reflns_limit_h_min -9
_diffrn_reflns_limit_k_max 15
_diffrn_reflns_limit_k_min -17
_diffrn_reflns_limit_l_max 26
_diffrn_reflns_limit_l_min -26
_diffrn_reflns_number 10712
_diffrn_reflns_theta_full 25.00
_diffrn_reflns_theta_max 25.01
_diffrn_reflns_theta_min 1.90
_exptl_absorpt_coefficient_mu 0.143
_exptl_absorpt_correction_T_max 0.9887
_exptl_absorpt_correction_T_min 0.9845
_exptl_absorpt_correction_type empirical
_exptl_absorpt_process_details 'BRUKER XSCANS(BRUKER,1996)'
_exptl_crystal_colour green
_exptl_crystal_density_diffrn 1.150
_exptl_crystal_density_method 'not measured'
_exptl_crystal_description slice
_exptl_crystal_F_000 944
_exptl_crystal_size_max 0.11
_exptl_crystal_size_mid 0.10
_exptl_crystal_size_min 0.08
_refine_diff_density_max 0.341
_refine_diff_density_min -0.259
_refine_diff_density_rms 0.061
_refine_ls_extinction_method none
_refine_ls_goodness_of_fit_ref 1.135
_refine_ls_hydrogen_treatment constr
_refine_ls_matrix_type full
_refine_ls_number_parameters 580
_refine_ls_number_reflns 8834
_refine_ls_number_restraints 18
_refine_ls_restrained_S_all 1.134
_refine_ls_R_factor_all 0.2720
_refine_ls_R_factor_gt 0.1450
_refine_ls_shift/su_max 0.000
_refine_ls_shift/su_mean 0.000
_refine_ls_structure_factor_coef Fsqd
_refine_ls_weighting_details 'calc w=1/[\s^2^(Fo^2^)+(0.0850P)^2^+0.0000P] where P=(Fo^2^+2Fc^2^)/3'
_refine_ls_weighting_scheme calc
_refine_ls_wR_factor_gt 0.2487
_refine_ls_wR_factor_ref 0.3007
_reflns_number_gt 3701
_reflns_number_total 8834
_reflns_threshold_expression >2sigma(I)
_cod_data_source_file ol052323bsi20051023_063936.cif
_cod_data_source_block f41019a
_cod_original_sg_symbol_H-M P-1
_cod_database_code 1506765

loop_
_symmetry_equiv_pos_as_xyz
'x, y, z'
'-x, -y, -z'

loop_
_atom_site_label
_atom_site_type_symbol
_atom_site_fract_x
_atom_site_fract_y
_atom_site_fract_z
_atom_site_U_iso_or_equiv
_atom_site_adp_type
_atom_site_occupancy
_atom_site_symmetry_multiplicity
_atom_site_calc_flag
_atom_site_refinement_flags
_atom_site_disorder_assembly
_atom_site_disorder_group
S1 S 0.4051(3) 0.92022(15) 1.20395(10) 0.0522(6) Uani 1 1 d . . .
S2 S 1.1264(3) 0.70658(15) 0.78677(10) 0.0521(6) Uani 1 1 d . . .
B1 B 0.2149(10) 0.9458(7) 1.2989(4) 0.040(2) Uani 1 1 d U . .
B2 B 1.3004(10) 0.6338(6) 0.6892(4) 0.040(2) Uani 1 1 d . . .
C1 C 0.1753(10) 0.8366(5) 1.2781(3) 0.042(2) Uani 1 1 d . . .
C2 C 0.0690(10) 0.7875(6) 1.2211(3) 0.046(2) Uani 1 1 d . . .
C3 C 0.0402(10) 0.6907(6) 1.2033(4) 0.055(2) Uani 1 1 d . . .
H3A H -0.0335 0.6607 1.1657 0.066 Uiso 1 1 calc R . .
C4 C 0.1155(11) 0.6369(6) 1.2387(5) 0.057(2) Uani 1 1 d . . .
C5 C 0.2177(12) 0.6851(7) 1.2954(4) 0.063(3) Uani 1 1 d . . .
H5A H 0.2664 0.6509 1.3217 0.075 Uiso 1 1 calc R . .
C6 C 0.2502(10) 0.7815(6) 1.3147(4) 0.052(2) Uani 1 1 d . . .
C7 C 0.3737(12) 0.8256(6) 1.3766(4) 0.084(3) Uani 1 1 d . . .
H7A H 0.4115 0.7769 1.3948 0.125 Uiso 1 1 calc R . .
H7B H 0.3175 0.8676 1.4045 0.125 Uiso 1 1 calc R . .
H7C H 0.4699 0.8599 1.3695 0.125 Uiso 1 1 calc R . .
C8 C -0.0233(11) 0.8391(6) 1.1770(4) 0.071(3) Uani 1 1 d . . .
H8A H -0.0889 0.7940 1.1405 0.106 Uiso 1 1 calc R . .
H8B H 0.0586 0.8770 1.1650 0.106 Uiso 1 1 calc R . .
H8C H -0.0976 0.8786 1.1979 0.106 Uiso 1 1 calc R . .
C9 C 0.0786(12) 0.5327(6) 1.2184(5) 0.088(3) Uani 1 1 d . . .
H9A H 0.1432 0.5068 1.2486 0.132 Uiso 1 1 calc R . .
H9B H 0.1095 0.5085 1.1787 0.132 Uiso 1 1 calc R . .
H9C H -0.0405 0.5153 1.2148 0.132 Uiso 1 1 calc R . .
C10 C 0.1692(10) 1.0096(5) 1.3603(4) 0.044(2) Uani 1 1 d . . .
C11 C 0.0027(10) 1.0033(6) 1.3718(4) 0.050(2) Uani 1 1 d . . .
C12 C -0.0364(11) 1.0558(7) 1.4256(4) 0.063(3) Uani 1 1 d . . .
H12A H -0.1478 1.0503 1.4315 0.076 Uiso 1 1 calc R . .
C13 C 0.0873(15) 1.1175(6) 1.4721(4) 0.068(3) Uani 1 1 d . . .
C14 C 0.2482(12) 1.1235(6) 1.4619(4) 0.067(3) Uani 1 1 d . . .
H14A H 0.3318 1.1642 1.4926 0.080 Uiso 1 1 calc R . .
C15 C 0.2935(11) 1.0729(6) 1.4087(4) 0.055(2) Uani 1 1 d . . .
C16 C 0.4791(11) 1.0856(7) 1.4048(4) 0.093(4) Uani 1 1 d . . .
H16A H 0.5409 1.1310 1.4419 0.140 Uiso 1 1 calc R . .
H16B H 0.4891 1.1073 1.3691 0.140 Uiso 1 1 calc R . .
H16C H 0.5250 1.0266 1.4008 0.140 Uiso 1 1 calc R . .
C17 C 0.0412(15) 1.1724(7) 1.5319(4) 0.103(4) Uani 1 1 d . . .
H17A H 0.1408 1.2102 1.5589 0.155 Uiso 1 1 calc R . .
H17B H -0.0031 1.1296 1.5521 0.155 Uiso 1 1 calc R . .
H17C H -0.0433 1.2123 1.5226 0.155 Uiso 1 1 calc R . .
C18 C -0.1405(10) 0.9362(7) 1.3252(4) 0.079(3) Uani 1 1 d . . .
H18A H -0.2435 0.9411 1.3412 0.119 Uiso 1 1 calc R . .
H18B H -0.1118 0.8730 1.3186 0.119 Uiso 1 1 calc R . .
H18C H -0.1569 0.9522 1.2863 0.119 Uiso 1 1 calc R . .
C19 C 0.3125(9) 0.9892(6) 1.2592(3) 0.044(2) Uani 1 1 d . . .
C20 C 0.3303(10) 1.0785(6) 1.2544(4) 0.054(2) Uani 1 1 d . . .
H20A H 0.2887 1.1279 1.2802 0.065 Uiso 1 1 calc R . .
C21 C 0.4150(11) 1.0907(6) 1.2084(4) 0.064(3) Uani 1 1 d . . .
H21A H 0.4364 1.1484 1.2006 0.077 Uiso 1 1 calc R . .
C22 C 0.4630(10) 1.0100(6) 1.1762(4) 0.052(2) Uani 1 1 d . . .
C23 C 0.5540(11) 0.9989(7) 1.1251(4) 0.062(3) Uani 1 1 d . . .
H23A H 0.5829 1.0522 1.1131 0.074 Uiso 1 1 calc R . .
C24 C 0.5973(10) 0.9200(7) 1.0953(4) 0.059(2) Uani 1 1 d . . .
H24A H 0.5695 0.8687 1.1096 0.070 Uiso 1 1 calc R . .
C25 C 0.6848(10) 0.8988(7) 1.0418(4) 0.054(2) Uani 1 1 d . . .
C26 C 0.7269(11) 0.9634(7) 1.0125(4) 0.064(3) Uani 1 1 d . . .
H26A H 0.7008 1.0247 1.0261 0.077 Uiso 1 1 calc R . .
C27 C 0.8103(11) 0.9384(7) 0.9613(4) 0.067(3) Uani 1 1 d . . .
H27A H 0.8385 0.9831 0.9415 0.080 Uiso 1 1 calc R . .
C28 C 0.8492(11) 0.8477(7) 0.9410(4) 0.058(2) Uani 1 1 d . . .
C29 C 0.8071(11) 0.7833(7) 0.9706(4) 0.066(3) Uani 1 1 d . . .
H29A H 0.8343 0.7222 0.9572 0.079 Uiso 1 1 calc R . .
C30 C 0.7245(12) 0.8072(7) 1.0203(4) 0.068(3) Uani 1 1 d . . .
H30A H 0.6954 0.7619 1.0394 0.081 Uiso 1 1 calc R . .
C31 C 0.9344(11) 0.8134(7) 0.8878(4) 0.068(3) Uani 1 1 d . . .
H31A H 0.9541 0.7506 0.8793 0.082 Uiso 1 1 calc R . .
C32 C 0.9856(10) 0.8597(7) 0.8514(4) 0.064(3) Uani 1 1 d . . .
H32A H 0.9667 0.9225 0.8582 0.076 Uiso 1 1 calc R . .
C33 C 1.0705(10) 0.8187(6) 0.8008(4) 0.051(2) Uani 1 1 d . . .
C34 C 1.1156(10) 0.8572(6) 0.7580(4) 0.063(3) Uani 1 1 d . . .
H34A H 1.0959 0.9180 0.7572 0.075 Uiso 1 1 calc R . .
C35 C 1.1928(10) 0.8006(6) 0.7153(4) 0.054(2) Uani 1 1 d . . .
H35A H 1.2285 0.8193 0.6831 0.064 Uiso 1 1 calc R . .
C36 C 1.2125(9) 0.7136(5) 0.7246(3) 0.0366(19) Uani 1 1 d . . .
C37 C 1.3523(9) 0.6381(5) 0.6263(3) 0.042(2) Uani 1 1 d . . .
C38 C 1.2335(9) 0.6401(6) 0.5726(4) 0.046(2) Uani 1 1 d . . .
C39 C 1.2834(10) 0.6336(5) 0.5170(4) 0.049(2) Uani 1 1 d . . .
H39A H 1.2013 0.6325 0.4823 0.059 Uiso 1 1 calc R . .
C40 C 1.4497(12) 0.6286(5) 0.5104(4) 0.052(2) Uani 1 1 d . . .
C41 C 1.5695(11) 0.6311(6) 0.5632(4) 0.059(2) Uani 1 1 d . . .
H41A H 1.6837 0.6304 0.5607 0.070 Uiso 1 1 calc R . .
C42 C 1.5223(10) 0.6345(5) 0.6193(4) 0.047(2) Uani 1 1 d . . .
C43 C 1.6622(9) 0.6338(7) 0.6735(4) 0.073(3) Uani 1 1 d . . .
H43A H 1.7688 0.6299 0.6600 0.110 Uiso 1 1 calc R . .
H43B H 1.6374 0.5804 0.6883 0.110 Uiso 1 1 calc R . .
H43C H 1.6690 0.6905 0.7066 0.110 Uiso 1 1 calc R . .
C44 C 1.5007(12) 0.6193(6) 0.4491(4) 0.075(3) Uani 1 1 d . . .
H44A H 1.4025 0.6194 0.4181 0.113 Uiso 1 1 calc R . .
H44B H 1.5494 0.5614 0.4370 0.113 Uiso 1 1 calc R . .
H44C H 1.5831 0.6712 0.4528 0.113 Uiso 1 1 calc R . .
C45 C 1.0466(9) 0.6445(7) 0.5735(4) 0.070(3) Uani 1 1 d . . .
H45A H 0.9866 0.6450 0.5330 0.105 Uiso 1 1 calc R . .
H45B H 1.0326 0.7008 0.6039 0.105 Uiso 1 1 calc R . .
H45C H 1.0020 0.5906 0.5841 0.105 Uiso 1 1 calc R . .
C46 C 1.3327(9) 0.5477(5) 0.7171(3) 0.042(2) Uani 1 1 d . . .
C47 C 1.2457(9) 0.4577(6) 0.6857(3) 0.044(2) Uani 1 1 d . . .
C48 C 1.2767(11) 0.3821(6) 0.7083(4) 0.060(2) Uani 1 1 d . . .
H48A H 1.2203 0.3232 0.6855 0.072 Uiso 1 1 calc R . .
C49 C 1.3873(11) 0.3896(6) 0.7630(4) 0.055(2) Uani 1 1 d . . .
C50 C 1.4674(10) 0.4779(6) 0.7955(4) 0.052(2) Uani 1 1 d . . .
H50A H 1.5416 0.4853 0.8333 0.062 Uiso 1 1 calc R . .
C51 C 1.4415(9) 0.5559(5) 0.7740(4) 0.046(2) Uani 1 1 d . . .
C52 C 1.5439(10) 0.6475(6) 0.8140(4) 0.061(2) Uani 1 1 d . . .
H52A H 1.6100 0.6374 0.8509 0.091 Uiso 1 1 calc R . .
H52B H 1.4682 0.6936 0.8257 0.091 Uiso 1 1 calc R . .
H52C H 1.6185 0.6696 0.7908 0.091 Uiso 1 1 calc R . .
C53 C 1.4222(12) 0.3053(6) 0.7861(5) 0.086(3) Uani 1 1 d . . .
H53A H 1.3561 0.2502 0.7572 0.129 Uiso 1 1 calc R . .
H53B H 1.3918 0.3141 0.8262 0.129 Uiso 1 1 calc R . .
H53C H 1.5409 0.2976 0.7898 0.129 Uiso 1 1 calc R . .
C54 C 1.1139(10) 0.4436(6) 0.6268(4) 0.063(3) Uani 1 1 d . . .
H54A H 1.0666 0.3787 0.6118 0.095 Uiso 1 1 calc R . .
H54B H 1.1661 0.4606 0.5957 0.095 Uiso 1 1 calc R . .
H54C H 1.0251 0.4824 0.6355 0.095 Uiso 1 1 calc R . .
C55 C 1.263(3) 0.5587(18) 0.9796(14) 0.124(8) Uiso 0.62(2) 1 d PD A 1
C56 C 1.229(4) 0.576(2) 1.0398(15) 0.137(10) Uiso 0.62(2) 1 d PD A 1
H56A H 1.2093 0.5345 1.0628 0.164 Uiso 0.62(2) 1 calc PR A 1
C57 C 1.235(4) 0.673(2) 1.0553(12) 0.117(9) Uiso 0.62(2) 1 d PD A 1
H57B H 1.2279 0.6983 1.0967 0.140 Uiso 0.62(2) 1 calc PR A 1
C60 C 1.284(3) 0.6108(18) 0.9405(11) 0.102(8) Uiso 0.62(2) 1 d PD A 1
H60A H 1.3031 0.5845 0.9007 0.122 Uiso 0.62(2) 1 calc PR A 1
C59 C 1.274(3) 0.7050(16) 0.9631(9) 0.094(7) Uiso 0.62(2) 1 d PD A 1
H59B H 1.2849 0.7450 0.9381 0.112 Uiso 0.62(2) 1 calc PR A 1
C58 C 1.249(3) 0.7407(16) 1.0238(11) 0.109(9) Uiso 0.62(2) 1 d PD A 1
H58B H 1.2429 0.8042 1.0417 0.131 Uiso 0.62(2) 1 calc PR A 1
C61 C 1.269(3) 0.4495(15) 0.9643(13) 0.149(11) Uiso 0.62(2) 1 d P A 1
H61D H 1.2922 0.4262 0.9233 0.224 Uiso 0.62(2) 1 calc PR A 1
H61E H 1.1616 0.4193 0.9662 0.224 Uiso 0.62(2) 1 calc PR A 1
H61F H 1.3573 0.4361 0.9943 0.224 Uiso 0.62(2) 1 calc PR A 1
C56' C 1.271(4) 0.551(2) 0.9452(13) 0.082(11) Uiso 0.38(2) 1 d PD A 2
H56B H 1.2889 0.5065 0.9103 0.098 Uiso 0.38(2) 1 calc PR A 2
C57' C 1.262(6) 0.645(3) 0.953(2) 0.105(14) Uiso 0.38(2) 1 d PD A 2
H57A H 1.2604 0.6598 0.9156 0.126 Uiso 0.38(2) 1 calc PR A 2
C55' C 1.246(4) 0.5378(19) 1.0007(14) 0.071(9) Uiso 0.38(2) 1 d PD A 2
C60' C 1.232(4) 0.614(2) 1.0498(12) 0.054(8) Uiso 0.38(2) 1 d PD A 2
H60B H 1.2238 0.5981 1.0864 0.064 Uiso 0.38(2) 1 calc PR A 2
C59' C 1.229(4) 0.709(2) 1.0550(15) 0.066(10) Uiso 0.38(2) 1 d PD A 2
H59A H 1.2130 0.7547 1.0899 0.079 Uiso 0.38(2) 1 calc PR A 2
C58' C 1.255(6) 0.726(3) 1.000(2) 0.120(15) Uiso 0.38(2) 1 d PD A 2
H58A H 1.2665 0.7858 0.9946 0.144 Uiso 0.38(2) 1 calc PR A 2
C61' C 1.233(4) 0.455(2) 1.0208(19) 0.129(15) Uiso 0.38(2) 1 d P A 2
H61A H 1.2140 0.4705 1.0628 0.194 Uiso 0.38(2) 1 calc PR A 2
H61B H 1.3366 0.4260 1.0193 0.194 Uiso 0.38(2) 1 calc PR A 2
H61C H 1.1397 0.4113 0.9938 0.194 Uiso 0.38(2) 1 calc PR A 2

loop_
_atom_site_aniso_label
_atom_site_aniso_U_11
_atom_site_aniso_U_22
_atom_site_aniso_U_33
_atom_site_aniso_U_23
_atom_site_aniso_U_13
_atom_site_aniso_U_12
S1 0.0607(15) 0.0514(15) 0.0459(14) 0.0121(11) 0.0142(11) 0.0124(12)
S2 0.0589(15) 0.0554(15) 0.0432(14) 0.0125(11) 0.0148(11) 0.0073(12)
B1 0.027(5) 0.064(7) 0.025(5) 0.013(4) -0.011(4) 0.012(5)
B2 0.023(5) 0.057(6) 0.034(6) 0.011(5) -0.009(4) -0.002(5)
C1 0.051(5) 0.041(5) 0.039(5) 0.012(4) 0.015(4) 0.017(4)
C2 0.049(5) 0.055(6) 0.027(5) 0.005(4) 0.001(4) 0.005(4)
C3 0.052(6) 0.053(6) 0.048(6) 0.000(5) 0.001(4) 0.002(5)
C4 0.054(6) 0.047(6) 0.074(7) 0.021(5) 0.014(5) 0.008(5)
C5 0.072(7) 0.069(7) 0.057(6) 0.030(5) 0.016(5) 0.020(6)
C6 0.050(6) 0.051(6) 0.052(6) 0.015(5) 0.008(4) 0.000(5)
C7 0.089(8) 0.074(7) 0.068(7) 0.018(5) -0.033(6) 0.009(6)
C8 0.069(6) 0.079(7) 0.047(6) 0.011(5) -0.020(5) -0.002(5)
C9 0.084(8) 0.063(7) 0.112(9) 0.021(6) 0.017(6) -0.009(6)
C10 0.048(5) 0.034(5) 0.049(5) 0.013(4) 0.009(4) 0.009(4)
C11 0.040(5) 0.058(6) 0.052(6) 0.014(4) 0.016(4) 0.001(4)
C12 0.049(6) 0.087(7) 0.068(7) 0.030(6) 0.036(5) 0.019(5)
C13 0.090(8) 0.061(7) 0.049(6) 0.001(5) 0.025(6) 0.009(6)
C14 0.066(7) 0.062(6) 0.050(6) -0.012(5) 0.003(5) -0.010(5)
C15 0.052(6) 0.054(6) 0.048(6) -0.001(4) 0.005(5) -0.004(5)
C16 0.048(6) 0.133(10) 0.071(7) -0.006(6) 0.000(5) -0.016(6)
C17 0.151(11) 0.083(8) 0.070(8) 0.001(6) 0.040(7) 0.009(7)
C18 0.040(6) 0.099(8) 0.094(8) 0.017(6) 0.022(5) -0.005(5)
C19 0.039(5) 0.057(6) 0.031(5) 0.003(4) 0.008(4) 0.009(4)
C20 0.052(6) 0.048(6) 0.060(6) 0.008(5) 0.013(5) 0.012(5)
C21 0.072(7) 0.049(6) 0.076(7) 0.022(5) 0.021(6) 0.001(5)
C22 0.055(6) 0.058(6) 0.043(5) 0.010(4) 0.014(4) 0.012(5)
C23 0.057(6) 0.061(7) 0.061(7) 0.013(5) 0.006(5) -0.003(5)
C24 0.051(6) 0.083(7) 0.036(5) 0.012(5) 0.001(4) 0.004(5)
C25 0.044(5) 0.074(7) 0.051(6) 0.031(5) 0.006(4) 0.011(5)
C26 0.061(6) 0.074(7) 0.058(6) 0.016(5) 0.020(5) 0.014(5)
C27 0.065(7) 0.083(8) 0.053(6) 0.022(5) 0.010(5) 0.010(6)
C28 0.050(6) 0.077(7) 0.041(6) 0.011(5) 0.003(5) 0.002(5)
C29 0.070(7) 0.078(7) 0.042(6) 0.002(5) 0.008(5) 0.017(6)
C30 0.072(7) 0.080(8) 0.050(6) 0.022(5) 0.003(5) 0.012(6)
C31 0.069(7) 0.074(7) 0.054(7) 0.012(5) 0.003(5) 0.002(5)
C32 0.052(6) 0.082(7) 0.056(6) 0.014(5) 0.013(5) 0.018(5)
C33 0.049(5) 0.067(6) 0.032(5) 0.009(4) 0.005(4) 0.006(5)
C34 0.064(6) 0.063(6) 0.073(7) 0.020(5) 0.035(5) 0.025(5)
C35 0.047(5) 0.073(7) 0.047(6) 0.021(5) 0.019(4) 0.007(5)
C36 0.036(5) 0.028(5) 0.044(5) 0.008(4) 0.007(4) -0.005(4)
C37 0.034(5) 0.048(5) 0.044(5) 0.014(4) 0.006(4) 0.002(4)
C38 0.030(5) 0.072(6) 0.036(5) 0.014(4) 0.003(4) 0.015(4)
C39 0.043(6) 0.067(6) 0.035(5) 0.017(4) -0.002(4) 0.010(5)
C40 0.065(6) 0.051(5) 0.046(6) 0.019(4) 0.021(5) 0.005(5)
C41 0.043(5) 0.080(7) 0.061(7) 0.026(5) 0.021(5) 0.013(5)
C42 0.033(5) 0.063(6) 0.048(6) 0.017(4) 0.007(4) 0.018(4)
C43 0.030(5) 0.130(9) 0.063(7) 0.034(6) 0.008(5) 0.005(5)
C44 0.101(8) 0.076(7) 0.063(7) 0.032(5) 0.034(6) 0.019(6)
C45 0.030(5) 0.113(8) 0.066(7) 0.027(6) 0.002(4) 0.016(5)
C46 0.033(5) 0.055(6) 0.033(5) 0.004(4) 0.007(4) 0.004(4)
C47 0.028(5) 0.060(6) 0.033(5) -0.002(4) 0.002(4) 0.004(4)
C48 0.069(7) 0.047(6) 0.064(7) 0.013(5) 0.015(5) 0.006(5)
C49 0.051(6) 0.045(6) 0.068(7) 0.018(5) 0.011(5) 0.003(5)
C50 0.044(5) 0.064(6) 0.043(5) 0.015(5) -0.005(4) 0.007(5)
C51 0.040(5) 0.040(5) 0.051(6) 0.008(4) -0.003(4) -0.003(4)
C52 0.051(6) 0.066(6) 0.053(6) 0.011(5) -0.014(4) 0.002(5)
C53 0.081(8) 0.072(7) 0.119(9) 0.052(7) 0.017(7) 0.017(6)
C54 0.059(6) 0.055(6) 0.062(6) 0.003(5) -0.001(5) -0.003(5)

loop_
_atom_type_symbol
_atom_type_description
_atom_type_scat_dispersion_real
_atom_type_scat_dispersion_imag
_atom_type_scat_source
C C 0.0033 0.0016 'International Tables Vol C Tables 4.2.6.8 and 6.1.1.4'
H H 0.0000 0.0000 'International Tables Vol C Tables 4.2.6.8 and 6.1.1.4'
B B 0.0013 0.0007 'International Tables Vol C Tables 4.2.6.8 and 6.1.1.4'
S S 0.1246 0.1234 'International Tables Vol C Tables 4.2.6.8 and 6.1.1.4'

loop_
_geom_angle_atom_site_label_1
_geom_angle_atom_site_label_2
_geom_angle_atom_site_label_3
_geom_angle
C22 S1 C19 93.9(4)
C36 S2 C33 93.9(4)
C19 B1 C1 116.5(7)
C19 B1 C10 120.5(7)
C1 B1 C10 122.9(7)
C36 B2 C37 119.9(7)
C36 B2 C46 118.2(7)
C37 B2 C46 121.9(7)
C6 C1 C2 116.1(7)
C6 C1 B1 121.2(7)
C2 C1 B1 122.6(7)
C3 C2 C1 121.0(7)
C3 C2 C8 117.4(7)
C1 C2 C8 121.6(7)
C4 C3 C2 122.8(8)
C4 C3 H3A 118.6
C2 C3 H3A 118.6
C3 C4 C5 116.2(8)
C3 C4 C9 121.1(9)
C5 C4 C9 122.6(9)
C6 C5 C4 122.7(8)
C6 C5 H5A 118.6
C4 C5 H5A 118.6
C5 C6 C1 121.0(8)
C5 C6 C7 117.4(8)
C1 C6 C7 121.6(8)
C6 C7 H7A 109.5
C6 C7 H7B 109.5
H7A C7 H7B 109.5
C6 C7 H7C 109.5
H7A C7 H7C 109.5
H7B C7 H7C 109.5
C2 C8 H8A 109.5
C2 C8 H8B 109.5
H8A C8 H8B 109.5
C2 C8 H8C 109.5
H8A C8 H8C 109.5
H8B C8 H8C 109.5
C4 C9 H9A 109.5
C4 C9 H9B 109.5
H9A C9 H9B 109.5
C4 C9 H9C 109.5
H9A C9 H9C 109.5
H9B C9 H9C 109.5
C11 C10 C15 115.9(7)
C11 C10 B1 121.3(7)
C15 C10 B1 122.7(7)
C12 C11 C10 121.6(8)
C12 C11 C18 117.0(8)
C10 C11 C18 121.4(8)
C11 C12 C13 121.4(8)
C11 C12 H12A 119.3
C13 C12 H12A 119.3
C14 C13 C12 117.6(8)
C14 C13 C17 122.3(9)
C12 C13 C17 120.1(9)
C13 C14 C15 123.3(8)
C13 C14 H14A 118.4
C15 C14 H14A 118.4
C14 C15 C10 120.2(8)
C14 C15 C16 117.1(8)
C10 C15 C16 122.6(8)
C15 C16 H16A 109.5
C15 C16 H16B 109.5
H16A C16 H16B 109.5
C15 C16 H16C 109.5
H16A C16 H16C 109.5
H16B C16 H16C 109.5
C13 C17 H17A 109.5
C13 C17 H17B 109.5
H17A C17 H17B 109.5
C13 C17 H17C 109.5
H17A C17 H17C 109.5
H17B C17 H17C 109.5
C11 C18 H18A 109.5
C11 C18 H18B 109.5
H18A C18 H18B 109.5
C11 C18 H18C 109.5
H18A C18 H18C 109.5
H18B C18 H18C 109.5
C20 C19 B1 131.1(7)
C20 C19 S1 107.8(6)
B1 C19 S1 120.8(6)
C19 C20 C21 115.2(8)
C19 C20 H20A 122.4
C21 C20 H20A 122.4
C22 C21 C20 112.7(8)
C22 C21 H21A 123.6
C20 C21 H21A 123.6
C21 C22 C23 126.4(8)
C21 C22 S1 110.4(7)
C23 C22 S1 123.2(7)
C24 C23 C22 124.4(9)
C24 C23 H23A 117.8
C22 C23 H23A 117.8
C23 C24 C25 129.6(9)
C23 C24 H24A 115.2
C25 C24 H24A 115.2
C26 C25 C30 118.5(9)
C26 C25 C24 123.6(9)
C30 C25 C24 117.8(8)
C25 C26 C27 120.8(9)
C25 C26 H26A 119.6
C27 C26 H26A 119.6
C28 C27 C26 119.6(9)
C28 C27 H27A 120.2
C26 C27 H27A 120.2
C29 C28 C27 119.3(9)
C29 C28 C31 116.2(9)
C27 C28 C31 124.4(9)
C28 C29 C30 121.2(10)
C28 C29 H29A 119.4
C30 C29 H29A 119.4
C29 C30 C25 120.5(9)
C29 C30 H30A 119.8
C25 C30 H30A 119.8
C32 C31 C28 128.6(10)
C32 C31 H31A 115.7
C28 C31 H31A 115.7
C31 C32 C33 123.8(9)
C31 C32 H32A 118.1
C33 C32 H32A 118.1
C34 C33 C32 128.6(8)
C34 C33 S2 108.6(6)
C32 C33 S2 122.8(7)
C33 C34 C35 115.3(8)
C33 C34 H34A 122.4
C35 C34 H34A 122.4
C34 C35 C36 113.8(7)
C34 C35 H35A 123.1
C36 C35 H35A 123.1
C35 C36 B2 129.1(7)
C35 C36 S2 108.3(6)
B2 C36 S2 122.5(6)
C42 C37 C38 115.8(7)
C42 C37 B2 120.7(7)
C38 C37 B2 123.4(7)
C39 C38 C37 120.8(7)
C39 C38 C45 117.6(7)
C37 C38 C45 121.5(7)
C38 C39 C40 122.8(7)
C38 C39 H39A 118.6
C40 C39 H39A 118.6
C39 C40 C41 117.2(8)
C39 C40 C44 121.9(8)
C41 C40 C44 120.8(8)
C42 C41 C40 121.2(8)
C42 C41 H41A 119.4
C40 C41 H41A 119.4
C41 C42 C37 122.0(7)
C41 C42 C43 117.0(7)
C37 C42 C43 121.0(7)
C42 C43 H43A 109.5
C42 C43 H43B 109.5
H43A C43 H43B 109.5
C42 C43 H43C 109.5
H43A C43 H43C 109.5
H43B C43 H43C 109.5
C40 C44 H44A 109.5
C40 C44 H44B 109.5
H44A C44 H44B 109.5
C40 C44 H44C 109.5
H44A C44 H44C 109.5
H44B C44 H44C 109.5
C38 C45 H45A 109.5
C38 C45 H45B 109.5
H45A C45 H45B 109.5
C38 C45 H45C 109.5
H45A C45 H45C 109.5
H45B C45 H45C 109.5
C51 C46 C47 116.2(7)
C51 C46 B2 123.2(7)
C47 C46 B2 120.5(7)
C48 C47 C46 121.0(7)
C48 C47 C54 118.8(8)
C46 C47 C54 120.2(7)
C49 C48 C47 122.6(8)
C49 C48 H48A 118.7
C47 C48 H48A 118.7
C48 C49 C50 117.0(8)
C48 C49 C53 121.6(9)
C50 C49 C53 121.4(9)
C49 C50 C51 122.4(8)
C49 C50 H50A 118.8
C51 C50 H50A 118.8
C50 C51 C46 120.7(7)
C50 C51 C52 116.1(7)
C46 C51 C52 123.2(7)
C51 C52 H52A 109.5
C51 C52 H52B 109.5
H52A C52 H52B 109.5
C51 C52 H52C 109.5
H52A C52 H52C 109.5
H52B C52 H52C 109.5
C49 C53 H53A 109.5
C49 C53 H53B 109.5
H53A C53 H53B 109.5
C49 C53 H53C 109.5
H53A C53 H53C 109.5
H53B C53 H53C 109.5
C47 C54 H54A 109.5
C47 C54 H54B 109.5
H54A C54 H54B 109.5
C47 C54 H54C 109.5
H54A C54 H54C 109.5
H54B C54 H54C 109.5
C60 C55 C56 136(3)
C60 C55 C61 125(3)
C56 C55 C61 99(2)
C57 C56 C55 100(2)
C57 C56 H56A 130.1
C55 C56 H56A 130.1
C56 C57 C58 135(2)
C56 C57 H57B 112.3
C58 C57 H57B 112.3
C55 C60 C59 116(2)
C55 C60 H60A 122.2
C59 C60 H60A 122.2
C60 C59 C58 119.5(18)
C60 C59 H59B 120.3
C58 C59 H59B 120.3
C57 C58 C59 114(2)
C57 C58 H58B 123.2
C59 C58 H58B 123.2
C55 C61 H61D 109.5
C55 C61 H61E 109.5
H61D C61 H61E 109.5
C55 C61 H61F 109.5
H61D C61 H61F 109.5
H61E C61 H61F 109.5
C55' C56' C57' 104(3)
C55' C56' H56B 128.1
C57' C56' H56B 128.1
C56' C57' C58' 140(4)
C56' C57' H57A 110.2
C58' C57' H57A 110.2
C56' C55' C60' 120(3)
C56' C55' C61' 131(3)
C60' C55' C61' 108(3)
C55' C60' C59' 132(3)
C55' C60' H60B 113.8
C59' C60' H60B 113.8
C58' C59' C60' 109(3)
C58' C59' H59A 125.5
C60' C59' H59A 125.5
C57' C58' C59' 114(4)
C57' C58' H58A 122.9
C59' C58' H58A 122.9
C55' C61' H61A 109.5
C55' C61' H61B 109.5
H61A C61' H61B 109.5
C55' C61' H61C 109.5
H61A C61' H61C 109.5
H61B C61' H61C 109.5

loop_
_geom_bond_atom_site_label_1
_geom_bond_atom_site_label_2
_geom_bond_distance
S1 C22 1.689(8)
S1 C19 1.710(8)
S2 C36 1.701(7)
S2 C33 1.713(9)
B1 C19 1.527(11)
B1 C1 1.558(11)
B1 C10 1.581(11)
B2 C36 1.533(11)
B2 C37 1.570(11)
B2 C46 1.582(11)
C1 C6 1.401(10)
C1 C2 1.403(10)
C2 C3 1.378(10)
C2 C8 1.530(10)
C3 C4 1.368(10)
C3 H3A 0.9300
C4 C5 1.382(11)
C4 C9 1.486(11)
C5 C6 1.373(11)
C5 H5A 0.9300
C6 C7 1.526(10)
C7 H7A 0.9600
C7 H7B 0.9600
C7 H7C 0.9600
C8 H8A 0.9600
C8 H8B 0.9600
C8 H8C 0.9600
C9 H9A 0.9600
C9 H9B 0.9600
C9 H9C 0.9600
C10 C11 1.410(10)
C10 C15 1.428(10)
C11 C12 1.364(11)
C11 C18 1.519(11)
C12 C13 1.395(12)
C12 H12A 0.9300
C13 C14 1.356(12)
C13 C17 1.507(12)
C14 C15 1.364(11)
C14 H14A 0.9300
C15 C16 1.514(11)
C16 H16A 0.9600
C16 H16B 0.9600
C16 H16C 0.9600
C17 H17A 0.9600
C17 H17B 0.9600
C17 H17C 0.9600
C18 H18A 0.9600
C18 H18B 0.9600
C18 H18C 0.9600
C19 C20 1.357(10)
C20 C21 1.386(11)
C20 H20A 0.9300
C21 C22 1.345(11)
C21 H21A 0.9300
C22 C23 1.456(11)
C23 C24 1.291(11)
C23 H23A 0.9300
C24 C25 1.480(11)
C24 H24A 0.9300
C25 C26 1.360(10)
C25 C30 1.395(12)
C26 C27 1.419(11)
C26 H26A 0.9300
C27 C28 1.378(12)
C27 H27A 0.9300
C28 C29 1.361(11)
C28 C31 1.481(12)
C29 C30 1.385(11)
C29 H29A 0.9300
C30 H30A 0.9300
C31 C32 1.307(11)
C31 H31A 0.9300
C32 C33 1.452(11)
C32 H32A 0.9300
C33 C34 1.339(10)
C34 C35 1.369(10)
C34 H34A 0.9300
C35 C36 1.374(10)
C35 H35A 0.9300
C37 C42 1.406(10)
C37 C38 1.416(10)
C38 C39 1.369(10)
C38 C45 1.512(10)
C39 C40 1.376(10)
C39 H39A 0.9300
C40 C41 1.388(11)
C40 C44 1.492(10)
C41 C42 1.379(10)
C41 H41A 0.9300
C42 C43 1.515(10)
C43 H43A 0.9600
C43 H43B 0.9600
C43 H43C 0.9600
C44 H44A 0.9600
C44 H44B 0.9600
C44 H44C 0.9600
C45 H45A 0.9600
C45 H45B 0.9600
C45 H45C 0.9600
C46 C51 1.398(10)
C46 C47 1.409(10)
C47 C48 1.370(10)
C47 C54 1.507(10)
C48 C49 1.366(11)
C48 H48A 0.9300
C49 C50 1.375(10)
C49 C53 1.501(11)
C50 C51 1.382(10)
C50 H50A 0.9300
C51 C52 1.515(10)
C52 H52A 0.9600
C52 H52B 0.9600
C52 H52C 0.9600
C53 H53A 0.9600
C53 H53B 0.9600
C53 H53C 0.9600
C54 H54A 0.9600
C54 H54B 0.9600
C54 H54C 0.9600
C55 C60 1.344(17)
C55 C56 1.397(18)
C55 C61 1.57(3)
C56 C57 1.375(18)
C56 H56A 0.9300
C57 C58 1.392(17)
C57 H57B 0.9300
C60 C59 1.367(18)
C60 H60A 0.9300
C59 C58 1.394(18)
C59 H59B 0.9300
C58 H58B 0.9300
C61 H61D 0.9600
C61 H61E 0.9600
C61 H61F 0.9600
C56' C55' 1.369(19)
C56' C57' 1.370(19)
C56' H56B 0.9300
C57' C58' 1.38(2)
C57' H57A 0.9300
C55' C60' 1.386(19)
C55' C61' 1.43(4)
C60' C59' 1.391(19)
C60' H60B 0.9300
C59' C58' 1.382(19)
C59' H59A 0.9300
C58' H58A 0.9300
C61' H61A 0.9600
C61' H61B 0.9600
C61' H61C 0.9600

loop_
_geom_torsion_atom_site_label_1
_geom_torsion_atom_site_label_2
_geom_torsion_atom_site_label_3
_geom_torsion_atom_site_label_4
_geom_torsion
C19 B1 C1 C6 113.2(8)
C10 B1 C1 C6 -62.8(10)
C19 B1 C1 C2 -64.4(10)
C10 B1 C1 C2 119.6(8)
C6 C1 C2 C3 0.6(12)
B1 C1 C2 C3 178.3(7)
C6 C1 C2 C8 178.9(7)
B1 C1 C2 C8 -3.4(12)
C1 C2 C3 C4 -1.7(13)
C8 C2 C3 C4 179.9(8)
C2 C3 C4 C5 2.9(13)
C2 C3 C4 C9 178.9(8)
C3 C4 C5 C6 -3.1(13)
C9 C4 C5 C6 -179.1(8)
C4 C5 C6 C1 2.2(13)
C4 C5 C6 C7 -176.4(9)
C2 C1 C6 C5 -0.9(12)
B1 C1 C6 C5 -178.6(7)
C2 C1 C6 C7 177.7(8)
B1 C1 C6 C7 0.0(12)
C19 B1 C10 C11 130.7(8)
C1 B1 C10 C11 -53.5(10)
C19 B1 C10 C15 -52.8(10)
C1 B1 C10 C15 123.0(8)
C15 C10 C11 C12 0.9(12)
B1 C10 C11 C12 177.6(8)
C15 C10 C11 C18 -177.9(7)
B1 C10 C11 C18 -1.1(12)
C10 C11 C12 C13 -0.6(13)
C18 C11 C12 C13 178.2(8)
C11 C12 C13 C14 0.0(14)
C11 C12 C13 C17 -178.3(9)
C12 C13 C14 C15 0.3(15)
C17 C13 C14 C15 178.5(9)
C13 C14 C15 C10 0.0(15)
C13 C14 C15 C16 -178.6(9)
C11 C10 C15 C14 -0.6(12)
B1 C10 C15 C14 -177.3(8)
C11 C10 C15 C16 177.9(8)
B1 C10 C15 C16 1.3(12)
C1 B1 C19 C20 161.5(8)
C10 B1 C19 C20 -22.4(12)
C1 B1 C19 S1 -11.3(9)
C10 B1 C19 S1 164.8(6)
C22 S1 C19 C20 -0.3(6)
C22 S1 C19 B1 174.0(6)
B1 C19 C20 C21 -173.6(8)
S1 C19 C20 C21 -0.1(9)
C19 C20 C21 C22 0.6(12)
C20 C21 C22 C23 -179.9(8)
C20 C21 C22 S1 -0.8(10)
C19 S1 C22 C21 0.6(7)
C19 S1 C22 C23 179.8(7)
C21 C22 C23 C24 -179.8(9)
S1 C22 C23 C24 1.1(13)
C22 C23 C24 C25 178.0(8)
C23 C24 C25 C26 -3.8(15)
C23 C24 C25 C30 176.7(9)
C30 C25 C26 C27 -0.3(13)
C24 C25 C26 C27 -179.8(8)
C25 C26 C27 C28 -0.1(13)
C26 C27 C28 C29 -0.1(13)
C26 C27 C28 C31 179.5(8)
C27 C28 C29 C30 0.6(13)
C31 C28 C29 C30 -179.0(8)
C28 C29 C30 C25 -1.0(13)
C26 C25 C30 C29 0.8(13)
C24 C25 C30 C29 -179.7(7)
C29 C28 C31 C32 179.0(9)
C27 C28 C31 C32 -0.5(15)
C28 C31 C32 C33 179.1(8)
C31 C32 C33 C34 174.2(9)
C31 C32 C33 S2 -4.7(12)
C36 S2 C33 C34 1.0(7)
C36 S2 C33 C32 -180.0(7)
C32 C33 C34 C35 -179.3(8)
S2 C33 C34 C35 -0.3(10)
C33 C34 C35 C36 -0.8(11)
C34 C35 C36 B2 -176.5(8)
C34 C35 C36 S2 1.5(9)
C37 B2 C36 C35 -11.7(12)
C46 B2 C36 C35 169.5(7)
C37 B2 C36 S2 170.6(5)
C46 B2 C36 S2 -8.1(9)
C33 S2 C36 C35 -1.4(6)
C33 S2 C36 B2 176.7(6)
C36 B2 C37 C42 122.5(8)
C46 B2 C37 C42 -58.8(10)
C36 B2 C37 C38 -61.3(10)
C46 B2 C37 C38 117.4(8)
C42 C37 C38 C39 3.5(11)
B2 C37 C38 C39 -172.9(7)
C42 C37 C38 C45 -179.6(7)
B2 C37 C38 C45 4.0(12)
C37 C38 C39 C40 -2.7(12)
C45 C38 C39 C40 -179.6(8)
C38 C39 C40 C41 -0.5(12)
C38 C39 C40 C44 178.6(7)
C39 C40 C41 C42 2.6(12)
C44 C40 C41 C42 -176.5(7)
C40 C41 C42 C37 -1.6(13)
C40 C41 C42 C43 178.0(8)
C38 C37 C42 C41 -1.4(11)
B2 C37 C42 C41 175.1(7)
C38 C37 C42 C43 178.9(7)
B2 C37 C42 C43 -4.6(12)
C36 B2 C46 C51 -65.0(10)
C37 B2 C46 C51 116.3(9)
C36 B2 C46 C47 112.7(8)
C37 B2 C46 C47 -66.0(9)
C51 C46 C47 C48 -4.4(11)
B2 C46 C47 C48 177.8(7)
C51 C46 C47 C54 174.6(7)
B2 C46 C47 C54 -3.2(11)
C46 C47 C48 C49 2.5(13)
C54 C47 C48 C49 -176.5(8)
C47 C48 C49 C50 0.5(13)
C47 C48 C49 C53 -178.6(8)
C48 C49 C50 C51 -1.3(13)
C53 C49 C50 C51 177.8(8)
C49 C50 C51 C46 -0.8(13)
C49 C50 C51 C52 -177.8(8)
C47 C46 C51 C50 3.6(11)
B2 C46 C51 C50 -178.7(7)
C47 C46 C51 C52 -179.7(7)
B2 C46 C51 C52 -1.9(12)
C60 C55 C56 C57 -5(4)
C61 C55 C56 C57 176(2)
C55 C56 C57 C58 7(4)
C56 C55 C60 C59 1(4)
C61 C55 C60 C59 -180(2)
C55 C60 C59 C58 2(3)
C56 C57 C58 C59 -5(4)
C60 C59 C58 C57 0(3)
C55' C56' C57' C58' 9(7)
C57' C56' C55' C60' -5(4)
C57' C56' C55' C61' 177(4)
C56' C55' C60' C59' 4(5)
C61' C55' C60' C59' -177(3)
C55' C60' C59' C58' -4(4)
C56' C57' C58' C59' -10(8)
C60' C59' C58' C57' 5(5)
